data_1538548
loop_
_publ_author_name
'Sandor, E.'
'Johnson, M.W.'

_publ_section_title
;
 Crystal structure and the lower phase transition in solid deuterium
 bromide
;
_journal_name_full 'Nature (London)'
_journal_page_first 541
_journal_page_last 543
_journal_volume 217
_journal_year 1968
_chemical_formula_sum 'Br D'
_chemical_name_systematic 'D Br'
_space_group_crystal_system orthorhombic
_space_group_IT_number 36
_space_group_name_Hall 'B -2 -2b'
_space_group_name_H-M_alt 'B b 21 m'
_cell_angle_alpha 90
_cell_angle_beta 90
_cell_angle_gamma 90
_cell_formula_units_Z 4
_cell_length_a 5.44
_cell_length_b 5.614
_cell_length_c 6.12
_cell_volume 186.906
_citation_journal_id_ASTM NATUAS
_cod_data_source_file Sandor_NATUAS_1968_1641.cif
_cod_data_source_block D1Br1
_cod_depositor_comments
;
 Updating space group information.

 Antanas Vaitkus,
 2018-06-11
;
_cod_original_cell_volume 186.9058
_cod_original_formula_sum 'D1 Br1'
_cod_database_code 1538548

loop_
_space_group_symop_id
_space_group_symop_operation_xyz
1 x,y,z
2 -x,y+1/2,-z
3 x,y,-z
4 -x,y+1/2,z
5 x+1/2,y,z+1/2
6 -x+1/2,y+1/2,-z+1/2
7 x+1/2,y,-z+1/2
8 -x+1/2,y+1/2,z+1/2

loop_
_atom_site_label
_atom_site_type_symbol
_atom_site_fract_x
_atom_site_fract_y
_atom_site_fract_z
_atom_site_occupancy
_atom_site_U_iso_or_equiv
D1 D+1 0.075 0.179 0 1 0.0
Br1 Br-1 0.25 0 0 1 0.0
